data_4324231
loop_
_publ_author_name
'Hung Huy Nguyen'
'Pham Chien Thang'
'Axel Rodenstein'
'Reinhard Kirmse'
'Ulrich Abram'

_publ_contact_author
;
      Ulrich Abram
      Free University of Berlin     
      Institute of Chemistry             
      Fabeckstrasse 34-36                     
      D-14195 Berlin         
      Germany                          
;
_publ_contact_author_email abram@chemie.fu-berlin.de
_publ_contact_author_fax '0049 (0)30 838 52676'
_publ_contact_author_phone '0049 (0)30 838 54002'
_publ_section_title
;
 Bipodal Acylthiourea Ligands as Building Blocks for Bi-, Tetra-, and
 Polynuclear Oxorhenium(V) Complexes
;
_journal_name_full 'Inorganic Chemistry'
_journal_page_first 590
_journal_page_last 596
_journal_paper_doi 10.1021/ic1017642
_journal_volume 50
_journal_year 2011
_chemical_formula_moiety 'C41 H54 Cl6 N8 O8 Re2 S4'
_chemical_formula_sum 'C41 H54 Cl6 N8 O8 Re2 S4'
_chemical_formula_weight 1500.26
_space_group_IT_number 15
_symmetry_cell_setting monoclinic
_symmetry_space_group_name_Hall '-C 2yc'
_symmetry_space_group_name_H-M 'C 1 2/c 1'
_atom_sites_solution_hydrogens geom
_atom_sites_solution_primary direct
_atom_sites_solution_secondary difmap
_audit_creation_method SHELXL-97
_cell_angle_alpha 90.00
_cell_angle_beta 96.568(10)
_cell_angle_gamma 90.00
_cell_formula_units_Z 4
_cell_length_a 27.3356(10)
_cell_length_b 8.2458(10)
_cell_length_c 25.0206(10)
_cell_measurement_reflns_used 22118
_cell_measurement_temperature 200(2)
_cell_measurement_theta_max 27.30
_cell_measurement_theta_min 2.09
_cell_volume 5602.7(8)
_computing_cell_refinement 'STOE X-AREA'
_computing_data_collection 'STOE X-AREA'
_computing_data_reduction 'STOE X-RED'
_computing_molecular_graphics ORTEP3
_computing_publication_material 'SHELXL-97 (Sheldrick, 1997)'
_computing_structure_refinement 'SHELXL-97 (Sheldrick, 1997)'
_computing_structure_solution 'SHELXS-97 (Sheldrick, 1997)'
_diffrn_ambient_temperature 200(2)
_diffrn_detector_area_resol_mean 6.67
_diffrn_measured_fraction_theta_full 0.976
_diffrn_measured_fraction_theta_max 0.976
_diffrn_measurement_device_type 'STOE IPDS 2T'
_diffrn_measurement_method 'rotation method'
_diffrn_radiation_monochromator graphite
_diffrn_radiation_source 'fine-focus sealed tube'
_diffrn_radiation_type MoK\a
_diffrn_radiation_wavelength 0.71073
_diffrn_reflns_av_R_equivalents 0.0629
_diffrn_reflns_av_sigmaI/netI 0.0466
_diffrn_reflns_limit_h_max 34
_diffrn_reflns_limit_h_min -34
_diffrn_reflns_limit_k_max 9
_diffrn_reflns_limit_k_min -10
_diffrn_reflns_limit_l_max 31
_diffrn_reflns_limit_l_min -27
_diffrn_reflns_number 14446
_diffrn_reflns_theta_full 26.88
_diffrn_reflns_theta_max 26.88
_diffrn_reflns_theta_min 1.50
_diffrn_standards_decay_% 0.5
_exptl_absorpt_coefficient_mu 4.806
_exptl_absorpt_correction_T_max 0.6276
_exptl_absorpt_correction_T_min 0.2339
_exptl_absorpt_correction_type integration
_exptl_absorpt_process_details 'STOE X-RED'
_exptl_crystal_colour red
_exptl_crystal_density_diffrn 1.779
_exptl_crystal_description block
_exptl_crystal_F_000 2944
_exptl_crystal_size_max 0.200
_exptl_crystal_size_mid 0.133
_exptl_crystal_size_min 0.100
_refine_diff_density_max 5.438
_refine_diff_density_min -2.419
_refine_diff_density_rms 0.455
_refine_ls_extinction_coef 0.00091(10)
_refine_ls_extinction_expression Fc^*^=kFc[1+0.001xFc^2^\l^3^/sin(2\q)]^-1/4^
_refine_ls_extinction_method SHELXL
_refine_ls_goodness_of_fit_ref 0.929
_refine_ls_hydrogen_treatment constr
_refine_ls_matrix_type full
_refine_ls_number_parameters 313
_refine_ls_number_reflns 5904
_refine_ls_number_restraints 0
_refine_ls_restrained_S_all 0.929
_refine_ls_R_factor_all 0.0590
_refine_ls_R_factor_gt 0.0474
_refine_ls_shift/su_max 0.001
_refine_ls_shift/su_mean 0.000
_refine_ls_structure_factor_coef Fsqd
_refine_ls_weighting_details 'calc w=1/[\s^2^(Fo^2^)+(0.1333P)^2^+15.8939P] where P=(Fo^2^+2Fc^2^)/3'
_refine_ls_weighting_scheme calc
_refine_ls_wR_factor_gt 0.1401
_refine_ls_wR_factor_ref 0.1582
_reflns_number_gt 5104
_reflns_number_total 5904
_reflns_threshold_expression >2sigma(I)
_cod_data_source_file ic1017642_si_002_2.cif
_cod_data_source_block hnlepet
_cod_original_cell_volume 5602.7(7)
_cod_database_code 4324231

loop_
_symmetry_equiv_pos_as_xyz
'x, y, z'
'-x, y, -z+1/2'
'x+1/2, y+1/2, z'
'-x+1/2, y+1/2, -z+1/2'
'-x, -y, -z'
'x, -y, z-1/2'
'-x+1/2, -y+1/2, -z'
'x+1/2, -y+1/2, z-1/2'

loop_
_atom_site_label
_atom_site_type_symbol
_atom_site_fract_x
_atom_site_fract_y
_atom_site_fract_z
_atom_site_U_iso_or_equiv
_atom_site_adp_type
_atom_site_occupancy
_atom_site_symmetry_multiplicity
_atom_site_calc_flag
_atom_site_refinement_flags
Re Re 0.132609(8) 0.27961(4) 0.832086(9) 0.03074(15) Uani 1 1 d .
O10 O 0.12645(16) 0.4861(7) 0.82972(17) 0.0396(11) Uani 1 1 d .
O20 O 0.12105(17) 0.0564(6) 0.82184(17) 0.0348(9) Uani 1 1 d .
C20 C 0.0819(3) -0.0420(11) 0.7953(3) 0.0514(18) Uani 1 1 d .
S1 S 0.21314(6) 0.2637(2) 0.81133(7) 0.0339(4) Uani 1 1 d .
C2 C 0.2114(3) 0.2400(8) 0.7420(3) 0.0306(13) Uani 1 1 d .
N3 N 0.1723(2) 0.2006(6) 0.7057(2) 0.0289(11) Uani 1 1 d .
C4 C 0.1253(2) 0.2252(7) 0.7107(3) 0.0284(12) Uani 1 1 d .
O5 O 0.10412(19) 0.2846(6) 0.7490(2) 0.0370(11) Uani 1 1 d .
C31 C 0.0920(2) 0.1848(7) 0.6609(2) 0.0273(11) Uani 1 1 d .
C32 C 0.1111(2) 0.1260(9) 0.6153(2) 0.0357(14) Uani 1 1 d .
H32 H 0.1447 0.1074 0.6161 0.043 Uiso 1 1 calc R
C33 C 0.0800(2) 0.0955(10) 0.5692(3) 0.0418(15) Uani 1 1 d .
H33 H 0.0930 0.0538 0.5392 0.050 Uiso 1 1 calc R
C36 C 0.0412(2) 0.2130(7) 0.6582(3) 0.0302(13) Uani 1 1 d .
H36 H 0.0278 0.2482 0.6887 0.036 Uiso 1 1 calc R
N6 N 0.2542(2) 0.2486(7) 0.7215(2) 0.0317(11) Uani 1 1 d .
C41 C 0.2579(3) 0.2055(8) 0.6650(3) 0.0357(14) Uani 1 1 d .
H41A H 0.2356 0.1165 0.6548 0.043 Uiso 1 1 calc R
H41B H 0.2911 0.1685 0.6617 0.043 Uiso 1 1 calc R
C42 C 0.2457(3) 0.3459(11) 0.6269(3) 0.0493(17) Uani 1 1 d .
H42A H 0.2487 0.3117 0.5908 0.074 Uiso 1 1 calc R
H42B H 0.2682 0.4336 0.6364 0.074 Uiso 1 1 calc R
H42C H 0.2127 0.3815 0.6295 0.074 Uiso 1 1 calc R
C43 C 0.2999(2) 0.3064(8) 0.7534(3) 0.0326(13) Uani 1 1 d .
H43A H 0.2914 0.3805 0.7809 0.039 Uiso 1 1 calc R
H43B H 0.3196 0.3656 0.7300 0.039 Uiso 1 1 calc R
C44 C 0.3306(2) 0.1658(10) 0.7801(3) 0.0428(15) Uani 1 1 d .
H44A H 0.3597 0.2082 0.8004 0.064 Uiso 1 1 calc R
H44B H 0.3397 0.0934 0.7529 0.064 Uiso 1 1 calc R
H44C H 0.3114 0.1081 0.8038 0.064 Uiso 1 1 calc R
S11 S 0.16258(7) 0.2483(3) 0.92211(8) 0.0414(4) Uani 1 1 d .
C12 C 0.1121(3) 0.2696(10) 0.9597(3) 0.0395(16) Uani 1 1 d .
N13 N 0.0647(2) 0.2382(8) 0.9422(3) 0.0392(14) Uani 1 1 d .
C14 C 0.0427(2) 0.2347(8) 0.8926(3) 0.0319(13) Uani 1 1 d .
O15 O 0.05803(19) 0.2743(6) 0.8482(2) 0.0389(11) Uani 1 1 d .
C131 C -0.0109(2) 0.1896(8) 0.8888(2) 0.0293(12) Uani 1 1 d .
C132 C -0.0307(2) 0.1251(9) 0.9337(2) 0.0363(14) Uani 1 1 d .
H132 H -0.0102 0.1026 0.9652 0.044 Uiso 1 1 calc R
N16 N 0.1226(2) 0.3048(8) 1.0112(2) 0.0431(14) Uani 1 1 d .
C141 C 0.1725(3) 0.3372(13) 1.0365(3) 0.055(2) Uani 1 1 d .
H14A H 0.1713 0.4163 1.0650 0.065 Uiso 1 1 calc R
H14B H 0.1919 0.3829 1.0100 0.065 Uiso 1 1 calc R
C142 C 0.1967(4) 0.1862(16) 1.0592(4) 0.077(3) Uani 1 1 d .
H14C H 0.2294 0.2109 1.0753 0.115 Uiso 1 1 calc R
H14D H 0.1982 0.1082 1.0310 0.115 Uiso 1 1 calc R
H14E H 0.1779 0.1423 1.0860 0.115 Uiso 1 1 calc R
C143 C 0.0829(3) 0.3114(12) 1.0474(3) 0.055(2) Uani 1 1 d .
H14F H 0.0565 0.2385 1.0339 0.066 Uiso 1 1 calc R
H14G H 0.0959 0.2749 1.0831 0.066 Uiso 1 1 calc R
C144 C 0.0638(5) 0.4709(16) 1.0507(5) 0.095(4) Uani 1 1 d .
H14H H 0.0388 0.4714 1.0747 0.142 Uiso 1 1 calc R
H14I H 0.0499 0.5058 1.0157 0.142 Uiso 1 1 calc R
H14J H 0.0899 0.5432 1.0641 0.142 Uiso 1 1 calc R
C51 C 0.1287(5) 0.2241(14) 0.4190(4) 0.076(3) Uani 1 1 d .
H51A H 0.1365 0.1225 0.4024 0.091 Uiso 1 1 calc R
H51B H 0.1347 0.3110 0.3945 0.091 Uiso 1 1 calc R
Cl1 Cl 0.16777(14) 0.2491(5) 0.47912(15) 0.0931(10) Uani 1 1 d .
Cl2 Cl 0.06611(17) 0.2239(6) 0.42874(15) 0.1111(15) Uani 1 1 d .
C52 C 0.0000 -0.4537(18) 0.7500 0.075(4) Uani 1 2 d S
H52A H 0.0266 -0.5229 0.7655 0.090 Uiso 0.50 1 calc PR
H52B H -0.0266 -0.5229 0.7345 0.090 Uiso 0.50 1 calc PR
Cl3 Cl 0.02054(12) -0.3356(5) 0.69959(13) 0.0879(8) Uani 1 1 d .

loop_
_atom_site_aniso_label
_atom_site_aniso_U_11
_atom_site_aniso_U_22
_atom_site_aniso_U_33
_atom_site_aniso_U_23
_atom_site_aniso_U_13
_atom_site_aniso_U_12
Re 0.02071(19) 0.0462(2) 0.02506(19) -0.00245(9) 0.00149(11) -0.00228(8)
O10 0.034(2) 0.050(3) 0.035(2) -0.0039(19) 0.0056(18) 0.001(2)
O20 0.033(2) 0.037(3) 0.035(2) -0.0015(19) 0.0070(17) -0.0059(19)
C20 0.043(4) 0.056(5) 0.053(4) 0.001(4) -0.004(3) -0.014(3)
S1 0.0210(8) 0.0502(9) 0.0302(8) -0.0030(6) 0.0016(6) -0.0023(6)
C2 0.026(3) 0.034(3) 0.030(3) 0.004(2) -0.003(3) 0.000(2)
N3 0.027(3) 0.026(3) 0.033(3) -0.0005(19) 0.002(2) -0.0008(18)
C4 0.025(3) 0.033(3) 0.027(3) 0.003(2) 0.003(2) -0.002(2)
O5 0.027(2) 0.058(3) 0.025(2) -0.0026(19) 0.0009(19) 0.0074(19)
C31 0.025(3) 0.028(3) 0.029(3) 0.002(2) 0.002(2) 0.001(2)
C32 0.025(3) 0.051(4) 0.031(3) -0.007(3) 0.004(2) 0.003(3)
C33 0.034(3) 0.061(4) 0.031(3) -0.010(3) 0.006(2) 0.001(3)
C36 0.025(3) 0.037(3) 0.029(3) 0.001(2) 0.006(2) -0.002(2)
N6 0.024(3) 0.038(3) 0.034(3) 0.000(2) 0.005(2) 0.001(2)
C41 0.029(3) 0.042(4) 0.037(3) 0.001(3) 0.008(3) 0.003(2)
C42 0.059(4) 0.052(4) 0.038(3) 0.009(3) 0.011(3) 0.005(4)
C43 0.021(3) 0.032(3) 0.044(3) -0.002(3) 0.004(3) -0.003(2)
C44 0.028(3) 0.051(4) 0.048(4) -0.005(3) -0.002(3) 0.006(3)
S11 0.0240(8) 0.0722(12) 0.0271(9) -0.0040(7) -0.0016(7) -0.0021(7)
C12 0.024(3) 0.061(5) 0.032(3) -0.006(3) -0.003(3) -0.004(3)
N13 0.027(3) 0.061(4) 0.028(3) -0.008(2) -0.001(2) -0.007(2)
C14 0.026(3) 0.041(3) 0.029(3) -0.002(2) 0.003(3) 0.001(2)
O15 0.023(2) 0.063(3) 0.031(3) 0.003(2) 0.0016(19) -0.0028(19)
C131 0.026(3) 0.034(3) 0.029(3) -0.002(2) 0.005(2) 0.000(2)
C132 0.030(3) 0.051(4) 0.028(3) 0.009(3) 0.002(2) 0.002(3)
N16 0.031(3) 0.065(4) 0.031(3) -0.011(3) -0.004(2) -0.004(3)
C141 0.042(4) 0.081(6) 0.038(3) -0.014(4) -0.006(3) -0.022(4)
C142 0.044(5) 0.123(10) 0.058(5) 0.020(6) -0.018(4) -0.024(5)
C143 0.058(5) 0.064(5) 0.040(4) -0.008(4) -0.002(3) -0.001(4)
C144 0.103(9) 0.082(8) 0.096(9) -0.015(7) -0.001(7) -0.004(7)
C51 0.098(9) 0.082(7) 0.052(6) 0.011(5) 0.030(6) 0.016(6)
Cl1 0.083(2) 0.122(3) 0.077(2) -0.0205(17) 0.0231(17) -0.0191(17)
Cl2 0.093(3) 0.188(5) 0.0534(17) -0.0001(18) 0.0095(17) 0.023(2)
C52 0.066(8) 0.059(8) 0.100(11) 0.000 0.009(7) 0.000
Cl3 0.0817(18) 0.090(2) 0.0907(19) 0.0080(17) 0.0046(15) 0.0014(16)

loop_
_atom_type_symbol
_atom_type_description
_atom_type_scat_dispersion_real
_atom_type_scat_dispersion_imag
_atom_type_scat_source
C C 0.0033 0.0016 'International Tables Vol C Tables 4.2.6.8 and 6.1.1.4'
H H 0.0000 0.0000 'International Tables Vol C Tables 4.2.6.8 and 6.1.1.4'
N N 0.0061 0.0033 'International Tables Vol C Tables 4.2.6.8 and 6.1.1.4'
O O 0.0106 0.0060 'International Tables Vol C Tables 4.2.6.8 and 6.1.1.4'
S S 0.1246 0.1234 'International Tables Vol C Tables 4.2.6.8 and 6.1.1.4'
Re Re -1.0185 7.2310 'International Tables Vol C Tables 4.2.6.8 and 6.1.1.4'
Cl Cl 0.1484 0.1585 'International Tables Vol C Tables 4.2.6.8 and 6.1.1.4'

loop_
_geom_angle_atom_site_label_1
_geom_angle_atom_site_label_2
_geom_angle_atom_site_label_3
_geom_angle
_geom_angle_site_symmetry_1
_geom_angle_site_symmetry_3
O10 Re O20 162.7(2) . .
O10 Re O15 86.2(2) . .
O20 Re O15 81.7(2) . .
O10 Re O5 85.6(2) . .
O20 Re O5 81.3(2) . .
O15 Re O5 86.2(2) . .
O10 Re S11 99.58(15) . .
O20 Re S11 93.37(15) . .
O15 Re S11 93.07(15) . .
O5 Re S11 174.69(15) . .
O10 Re S1 98.09(15) . .
O20 Re S1 93.60(14) . .
O15 Re S1 175.14(16) . .
O5 Re S1 91.89(14) . .
S11 Re S1 88.41(7) . .
C20 O20 Re 135.9(5) . .
C2 S1 Re 108.1(2) . .
N6 C2 N3 114.5(6) . .
N6 C2 S1 116.9(5) . .
N3 C2 S1 128.4(5) . .
C4 N3 C2 126.8(6) . .
O5 C4 N3 131.4(6) . .
O5 C4 C31 115.4(6) . .
N3 C4 C31 113.0(5) . .
C4 O5 Re 125.4(4) . .
C32 C31 C36 118.6(6) . .
C32 C31 C4 120.8(5) . .
C36 C31 C4 120.5(5) . .
C33 C32 C31 119.9(6) . .
C132 C33 C32 121.5(6) 2_556 .
C131 C36 C31 121.0(6) 2_556 .
C2 N6 C41 121.0(6) . .
C2 N6 C43 122.3(6) . .
C41 N6 C43 116.7(5) . .
N6 C41 C42 112.7(6) . .
N6 C43 C44 112.1(5) . .
C12 S11 Re 107.1(3) . .
N16 C12 N13 117.0(7) . .
N16 C12 S11 116.4(5) . .
N13 C12 S11 126.3(6) . .
C14 N13 C12 129.0(7) . .
O15 C14 N13 131.0(7) . .
O15 C14 C131 115.1(6) . .
N13 C14 C131 113.6(6) . .
C14 O15 Re 126.1(5) . .
C36 C131 C132 119.2(6) 2_556 .
C36 C131 C14 120.5(6) 2_556 .
C132 C131 C14 120.3(6) . .
C33 C132 C131 119.6(6) 2_556 .
C12 N16 C141 123.4(7) . .
C12 N16 C143 120.5(6) . .
C141 N16 C143 116.1(6) . .
N16 C141 C142 111.3(8) . .
C144 C143 N16 111.5(9) . .
Cl1 C51 Cl2 112.9(6) . .
Cl3 C52 Cl3 111.8(9) . 2_556

loop_
_geom_bond_atom_site_label_1
_geom_bond_atom_site_label_2
_geom_bond_distance
_geom_bond_site_symmetry_2
Re O10 1.711(6) .
Re O20 1.880(5) .
Re O15 2.123(5) .
Re O5 2.134(5) .
Re S11 2.3215(19) .
Re S1 2.3227(17) .
O20 C20 1.443(8) .
S1 C2 1.742(7) .
C2 N6 1.332(9) .
C2 N3 1.360(9) .
N3 C4 1.322(9) .
C4 O5 1.273(8) .
C4 C31 1.494(8) .
C31 C32 1.393(8) .
C31 C36 1.403(8) .
C32 C33 1.376(9) .
C33 C132 1.365(9) 2_556
C36 C131 1.374(9) 2_556
N6 C41 1.472(9) .
N6 C43 1.481(8) .
C41 C42 1.512(10) .
C43 C44 1.538(10) .
S11 C12 1.765(8) .
C12 N16 1.322(9) .
C12 N13 1.344(9) .
N13 C14 1.317(9) .
C14 O15 1.274(9) .
C14 C131 1.503(9) .
C131 C36 1.374(9) 2_556
C131 C132 1.406(8) .
C132 C33 1.365(9) 2_556
N16 C141 1.461(9) .
N16 C143 1.492(11) .
C141 C142 1.492(16) .
C143 C144 1.420(15) .
C51 Cl1 1.754(13) .
C51 Cl2 1.755(14) .
C52 Cl3 1.737(9) .
C52 Cl3 1.737(9) 2_556
